data_7119938
loop_
_publ_author_name
'Mamone, M.'
'Gon\,calves, R S B'
'Blanchard, F.'
'Bernadat, G.'
'Ongeri, S.'
'Milcent, T.'
'Crousse, B.'

_publ_section_title
;
 N-Difluoromethyl-triazole as a constrained scaffold in peptidomimetics.
;
_journal_issue 36
_journal_name_full 'Chemical communications (Cambridge, England)'
_journal_page_first 5024
_journal_page_last 5027
_journal_paper_doi 10.1039/c7cc01298e
_journal_volume 53
_journal_year 2017
_chemical_absolute_configuration ad
_chemical_formula_moiety 'C29 H34 F2 N6 O6'
_chemical_formula_sum 'C29 H34 F2 N6 O6'
_chemical_formula_weight 600.62
_space_group_crystal_system orthorhombic
_space_group_IT_number 19
_space_group_name_Hall 'P 2ac 2ab'
_space_group_name_H-M_alt 'P 21 21 21'
_symmetry_space_group_name_Hall 'P 2ac 2ab'
_symmetry_space_group_name_H-M 'P 21 21 21'
_atom_sites_solution_hydrogens geom
_atom_sites_solution_primary direct
_audit_creation_date 15-06-16
_audit_creation_method
;
Rigaku CrystalClear-SM Expert 2.0 r16
;
_audit_update_record
;
2016-07-11 deposited with the CCDC.
2017-04-11 downloaded from the CCDC.
;
_cell_angle_alpha 90
_cell_angle_beta 90
_cell_angle_gamma 90
_cell_formula_units_Z 4
_cell_length_a 5.1466(2)
_cell_length_b 22.4076(9)
_cell_length_c 25.6853(18)
_cell_measurement_reflns_used 8756
_cell_measurement_temperature 293
_cell_measurement_theta_max 71.4
_cell_measurement_theta_min 2.6
_cell_volume 2962.1(3)
_computing_cell_refinement
;
CrystalClear-SM Expert 2.0 r16 (Rigaku, 2014)
;
_computing_data_collection
;
CrystalClear-SM Expert 2.0 r16 (Rigaku, 2014)
;
_computing_data_reduction
;
CrystalClear-SM Expert 2.0 r16 (Rigaku, 2014)
;
_computing_molecular_graphics 'Olex2 (Dolomanov et al., 2009)'
_computing_publication_material 'Olex2 (Dolomanov et al., 2009)'
_computing_structure_refinement 'ShelXL (Sheldrick, 2008)'
_computing_structure_solution 'ShelXT (Sheldrick, 2015)'
_diffrn_ambient_temperature 293
_diffrn_detector RX
_diffrn_detector_area_resol_mean 10.0000
_diffrn_measured_fraction_theta_full 0.998
_diffrn_measured_fraction_theta_max 0.998
_diffrn_measurement_details
;
scan:
    Number of images: 36
               Slice: 20.0000 - 200.0000
         Image width: 5.0000
            Exp time: 480.0000
       Rotation axis: Omega
               Omega: 0.0000
                 Chi: 54.0000
                 Phi: 180.0000
                 XTD: 127.4000
              2theta: 0.0000
scan:
    Number of images: 36
               Slice: 20.0000 - 200.0000
         Image width: 5.0000
            Exp time: 480.0000
       Rotation axis: Omega
               Omega: 0.0000
                 Chi: 54.0000
                 Phi: 270.0000
                 XTD: 127.4000
              2theta: 0.0000
scan:
    Number of images: 36
               Slice: 20.0000 - 200.0000
         Image width: 5.0000
            Exp time: 480.0000
       Rotation axis: Omega
               Omega: 0.0000
                 Chi: 54.0000
                 Phi: 90.0000
                 XTD: 127.4000
              2theta: 0.0000
scan:
    Number of images: 21
               Slice: 20.0000 - 125.0000
         Image width: 5.0000
            Exp time: 480.0000
       Rotation axis: Omega
               Omega: 0.0000
                 Chi: 0.0000
                 Phi: 270.0000
                 XTD: 127.4000
              2theta: 0.0000
;
_diffrn_measurement_device
;
Crystal Goniometer
;
_diffrn_measurement_device_type 'Rigaku RAXIS conversion'
_diffrn_measurement_method 'profile data from \w-scans'
_diffrn_measurement_specimen_support Fiber
_diffrn_orient_matrix_type FS_PROCESS
_diffrn_orient_matrix_UB_11 0.146131
_diffrn_orient_matrix_UB_12 0.012924
_diffrn_orient_matrix_UB_13 0.023050
_diffrn_orient_matrix_UB_21 -0.120483
_diffrn_orient_matrix_UB_22 0.000292
_diffrn_orient_matrix_UB_23 0.030543
_diffrn_orient_matrix_UB_31 0.043388
_diffrn_orient_matrix_UB_32 -0.042714
_diffrn_orient_matrix_UB_33 0.007183
_diffrn_radiation_monochromator Confocal
_diffrn_radiation_type CuK\a
_diffrn_radiation_wavelength 1.54178
_diffrn_reflns_av_R_equivalents 0.0513
_diffrn_reflns_av_unetI/netI 0.0744
_diffrn_reflns_Laue_measured_fraction_full 0.998
_diffrn_reflns_Laue_measured_fraction_max 0.998
_diffrn_reflns_limit_h_max 5
_diffrn_reflns_limit_h_min -6
_diffrn_reflns_limit_k_max 26
_diffrn_reflns_limit_k_min -22
_diffrn_reflns_limit_l_max 30
_diffrn_reflns_limit_l_min -29
_diffrn_reflns_number 25575
_diffrn_reflns_point_group_measured_fraction_full 0.996
_diffrn_reflns_point_group_measured_fraction_max 0.996
_diffrn_reflns_theta_full 67.679
_diffrn_reflns_theta_max 68.234
_diffrn_reflns_theta_min 5.239
_diffrn_source 'Rotating Anode'
_diffrn_source_current 30.0
_diffrn_source_power 1.2
_diffrn_source_voltage 40.0
_diffrn_standards_number 0
_exptl_absorpt_coefficient_mu 0.876
_exptl_absorpt_correction_T_max 1.000
_exptl_absorpt_correction_T_min 0.809
_exptl_absorpt_correction_type multi-scan
_exptl_absorpt_process_details 'FS_ABSCOR (Rigaku, 2009)'
_exptl_crystal_colour Colorless
_exptl_crystal_density_diffrn 1.347
_exptl_crystal_density_method 'not measured'
_exptl_crystal_description block
_exptl_crystal_F_000 1264
_exptl_crystal_size_max 0.19
_exptl_crystal_size_mid 0.17
_exptl_crystal_size_min 0.11
_refine_diff_density_max 0.179
_refine_diff_density_min -0.235
_refine_diff_density_rms 0.048
_refine_ls_abs_structure_details
;
 Flack x determined using 625 quotients [(I+)-(I-)]/[(I+)+(I-)]
 (Parsons, Flack and Wagner, Acta Cryst. B69 (2013) 249-259).
;
_refine_ls_abs_structure_Flack 0.04(10)
_refine_ls_extinction_method none
_refine_ls_goodness_of_fit_ref 0.988
_refine_ls_hydrogen_treatment constr
_refine_ls_matrix_type full
_refine_ls_number_parameters 392
_refine_ls_number_reflns 5393
_refine_ls_number_restraints 0
_refine_ls_restrained_S_all 0.988
_refine_ls_R_factor_all 0.1229
_refine_ls_R_factor_gt 0.0485
_refine_ls_shift/su_max 0.000
_refine_ls_shift/su_mean 0.000
_refine_ls_structure_factor_coef Fsqd
_refine_ls_weighting_details 'w=1/[\s^2^(Fo^2^)+(0.0600P)^2^] where P=(Fo^2^+2Fc^2^)/3'
_refine_ls_weighting_scheme calc
_refine_ls_wR_factor_gt 0.0959
_refine_ls_wR_factor_ref 0.1397
_reflns_Friedel_coverage 0.710
_reflns_Friedel_fraction_full 0.993
_reflns_Friedel_fraction_max 0.992
_reflns_number_gt 2475
_reflns_number_total 5393
_reflns_threshold_expression 'I > 2\s(I)'
_cod_data_source_file c7cc01298e2.cif
_cod_data_source_block shelxl
_cod_depositor_comments 'Adding full bibliography for 7119938.cif.'
_cod_database_code 7119938
_shelx_space_group_comment
;
The symmetry employed for this shelxl refinement is uniquely defined
by the following loop, which should always be used as a source of
symmetry information in preference to the above space-group names.
They are only intended as comments.
;
_shelx_estimated_absorpt_t_max 0.910
_shelx_estimated_absorpt_t_min 0.851
_olex2_refinement_description
;
1. Fixed Uiso
 At 1.2 times of:
  All C(H) groups, All C(H,H) groups, All N(H) groups
 At 1.5 times of:
  All C(H,H,H) groups
2.a Ternary CH refined with riding coordinates:
 C6(H6A), C20(H20)
2.b Secondary CH2 refined with riding coordinates:
 C7(H7A,H7B), C15(H15A,H15B), C23(H23A,H23B)
2.c Aromatic/amide H refined with riding coordinates:
 C9(H9), C10(H10), C11(H11), C12(H12), C13(H13), C17(H17), C25(H25), C26(H26),
 C27(H27), C28(H28), C29(H29), N1(H1), N2(H2), N6(H6)
2.d Idealised Me refined as rotating group:
 C1(H1A,H1B,H1C), C2(H2A,H2B,H2C), C4(H4A,H4B,H4C), C22(H22A,H22B,H22C)
;
_shelx_shelxl_version_number 2014/7
_olex2_submission_special_instructions 'No special instructions were received'

loop_
_space_group_symop_operation_xyz
'x, y, z'
'-x+1/2, -y, z+1/2'
'-x, y+1/2, -z+1/2'
'x+1/2, -y+1/2, -z'

loop_
_atom_site_label
_atom_site_type_symbol
_atom_site_fract_x
_atom_site_fract_y
_atom_site_fract_z
_atom_site_U_iso_or_equiv
_atom_site_adp_type
_atom_site_occupancy
_atom_site_site_symmetry_order
_atom_site_calc_flag
_atom_site_refinement_flags_posn
C1 C 0.3358(11) 0.1644(2) 0.6033(3) 0.094(2) Uani 1 1 d .
H1A H 0.4497 0.1630 0.5737 0.142 Uiso 1 1 calc GR
H1B H 0.2375 0.1281 0.6052 0.142 Uiso 1 1 calc GR
H1C H 0.4368 0.1690 0.6345 0.142 Uiso 1 1 calc GR
C2 C -0.0146(11) 0.2232(2) 0.6464(2) 0.0765(18) Uani 1 1 d .
H2A H 0.0939 0.2322 0.6758 0.115 Uiso 1 1 calc GR
H2B H -0.1067 0.1866 0.6528 0.115 Uiso 1 1 calc GR
H2C H -0.1367 0.2550 0.6413 0.115 Uiso 1 1 calc GR
C3 C 0.1539(10) 0.2163(2) 0.5978(2) 0.0547(14) Uani 1 1 d .
C4 C -0.0066(11) 0.2117(2) 0.5486(2) 0.0767(17) Uani 1 1 d .
H4A H -0.1277 0.2443 0.5471 0.115 Uiso 1 1 calc GR
H4B H -0.1000 0.1746 0.5485 0.115 Uiso 1 1 calc GR
H4C H 0.1060 0.2133 0.5188 0.115 Uiso 1 1 calc GR
C5 C 0.2418(10) 0.3237(3) 0.5893(2) 0.0572(16) Uani 1 1 d .
C6 C 0.3910(10) 0.4260(2) 0.5765(2) 0.0550(15) Uani 1 1 d .
H6A H 0.2097 0.4348 0.5853 0.066 Uiso 1 1 calc R
C7 C 0.5652(10) 0.4664(2) 0.6088(2) 0.0622(15) Uani 1 1 d .
H7A H 0.5381 0.4579 0.6455 0.075 Uiso 1 1 calc R
H7B H 0.7455 0.4578 0.6007 0.075 Uiso 1 1 calc R
C8 C 0.5124(11) 0.5318(3) 0.5990(2) 0.0603(15) Uani 1 1 d .
C9 C 0.3034(13) 0.5594(3) 0.6225(3) 0.084(2) Uani 1 1 d .
H9 H 0.1979 0.5380 0.6451 0.101 Uiso 1 1 calc R
C10 C 0.2497(14) 0.6192(3) 0.6125(3) 0.095(2) Uani 1 1 d .
H10 H 0.1083 0.6373 0.6286 0.114 Uiso 1 1 calc R
C11 C 0.4007(14) 0.6514(3) 0.5797(3) 0.086(2) Uani 1 1 d .
H11 H 0.3632 0.6914 0.5734 0.104 Uiso 1 1 calc R
C12 C 0.6087(14) 0.6249(3) 0.5558(3) 0.088(2) Uani 1 1 d .
H12 H 0.7136 0.6469 0.5334 0.105 Uiso 1 1 calc R
C13 C 0.6624(12) 0.5651(3) 0.5651(3) 0.0767(19) Uani 1 1 d .
H13 H 0.8020 0.5472 0.5483 0.092 Uiso 1 1 calc R
C14 C 0.4308(10) 0.4388(2) 0.5191(2) 0.0540(14) Uani 1 1 d .
C15 C 0.2267(10) 0.4678(2) 0.4370(2) 0.0598(15) Uani 1 1 d .
H15A H 0.0552 0.4634 0.4218 0.072 Uiso 1 1 calc R
H15B H 0.3432 0.4410 0.4187 0.072 Uiso 1 1 calc R
C16 C 0.3162(10) 0.5300(3) 0.4291(2) 0.0537(14) Uani 1 1 d .
C17 C 0.1889(10) 0.5829(2) 0.4362(2) 0.0616(16) Uani 1 1 d .
H17 H 0.0196 0.5881 0.4480 0.074 Uiso 1 1 calc R
C18 C 0.3217(11) 0.6893(3) 0.4188(2) 0.0613(15) Uani 1 1 d .
C19 C 0.3684(11) 0.7123(2) 0.3634(2) 0.0548(14) Uani 1 1 d .
C20 C 0.1659(11) 0.7313(3) 0.2794(2) 0.0600(15) Uani 1 1 d .
H20 H 0.3474 0.7268 0.2685 0.072 Uiso 1 1 calc R
C21 C 0.0850(14) 0.7952(3) 0.2675(2) 0.0698(18) Uani 1 1 d .
C22 C 0.2132(18) 0.8957(3) 0.2751(3) 0.135(3) Uani 1 1 d .
H22A H 0.2313 0.9014 0.2383 0.203 Uiso 1 1 calc GR
H22B H 0.3410 0.9193 0.2930 0.203 Uiso 1 1 calc GR
H22C H 0.0426 0.9080 0.2858 0.203 Uiso 1 1 calc GR
C23 C 0.0042(12) 0.6862(3) 0.2483(2) 0.0739(17) Uani 1 1 d .
H23A H -0.1761 0.6891 0.2590 0.089 Uiso 1 1 calc R
H23B H 0.0135 0.6961 0.2116 0.089 Uiso 1 1 calc R
C24 C 0.0958(13) 0.6239(3) 0.2561(3) 0.0693(17) Uani 1 1 d .
C25 C 0.3052(14) 0.6011(4) 0.2289(3) 0.086(2) Uani 1 1 d .
H25 H 0.3875 0.6246 0.2040 0.104 Uiso 1 1 calc R
C26 C 0.3936(15) 0.5443(4) 0.2382(3) 0.105(3) Uani 1 1 d .
H26 H 0.5381 0.5301 0.2203 0.126 Uiso 1 1 calc R
C27 C 0.270(2) 0.5086(4) 0.2735(4) 0.112(3) Uani 1 1 d .
H27 H 0.3297 0.4700 0.2792 0.135 Uiso 1 1 calc R
C28 C 0.0591(17) 0.5293(4) 0.3006(3) 0.097(2) Uani 1 1 d .
H28 H -0.0256 0.5051 0.3246 0.117 Uiso 1 1 calc R
C29 C -0.0250(14) 0.5870(4) 0.2914(3) 0.086(2) Uani 1 1 d .
H29 H -0.1679 0.6013 0.3097 0.103 Uiso 1 1 calc R
F1 F 0.0796(6) 0.70111(12) 0.43628(12) 0.0705(9) Uani 1 1 d .
F2 F 0.4904(7) 0.71661(13) 0.45134(12) 0.0824(10) Uani 1 1 d .
N1 N 0.4396(8) 0.36301(17) 0.58697(16) 0.0565(12) Uani 1 1 d .
H1 H 0.5963 0.3508 0.5917 0.068 Uiso 1 1 calc R
N2 N 0.2157(8) 0.45027(17) 0.49129(18) 0.0554(12) Uani 1 1 d .
H2 H 0.0666 0.4471 0.5062 0.066 Uiso 1 1 calc R
N3 N 0.5584(9) 0.5432(2) 0.4110(2) 0.0857(17) Uani 1 1 d .
N4 N 0.5851(9) 0.6010(2) 0.4067(2) 0.0873(18) Uani 1 1 d .
N5 N 0.3585(8) 0.6259(2) 0.42261(17) 0.0575(12) Uani 1 1 d .
N6 N 0.1536(8) 0.71899(17) 0.33474(17) 0.0557(12) Uani 1 1 d .
H6 H 0.0042 0.7159 0.3495 0.067 Uiso 1 1 calc R
O1 O 0.3340(6) 0.26807(15) 0.59473(14) 0.0580(10) Uani 1 1 d .
O2 O 0.0140(6) 0.33820(15) 0.58720(16) 0.0755(12) Uani 1 1 d .
O3 O 0.6485(6) 0.44003(15) 0.49955(14) 0.0647(10) Uani 1 1 d .
O4 O 0.5893(7) 0.72032(17) 0.34849(14) 0.0730(12) Uani 1 1 d .
O5 O -0.0972(11) 0.8101(2) 0.2432(2) 0.1224(19) Uani 1 1 d .
O6 O 0.2507(9) 0.8330(2) 0.28768(18) 0.1016(16) Uani 1 1 d .

loop_
_atom_site_aniso_label
_atom_site_aniso_U_11
_atom_site_aniso_U_22
_atom_site_aniso_U_33
_atom_site_aniso_U_23
_atom_site_aniso_U_13
_atom_site_aniso_U_12
C1 0.052(3) 0.051(4) 0.180(7) 0.006(4) -0.006(4) -0.002(3)
C2 0.070(4) 0.088(5) 0.072(4) 0.010(3) -0.002(3) -0.012(4)
C3 0.041(3) 0.042(3) 0.081(4) 0.003(3) 0.002(3) -0.009(3)
C4 0.075(4) 0.082(4) 0.073(4) -0.005(3) -0.002(4) -0.015(4)
C5 0.046(3) 0.047(4) 0.078(5) 0.006(3) 0.003(3) -0.004(3)
C6 0.043(3) 0.045(4) 0.077(4) 0.005(3) 0.005(3) -0.001(3)
C7 0.058(3) 0.053(4) 0.075(4) 0.001(3) -0.006(3) -0.001(3)
C8 0.061(3) 0.046(4) 0.073(4) -0.003(3) -0.005(3) 0.000(3)
C9 0.082(5) 0.054(4) 0.117(6) 0.008(4) 0.019(4) 0.004(4)
C10 0.084(5) 0.064(5) 0.137(7) -0.004(5) 0.006(5) 0.007(4)
C11 0.095(5) 0.052(4) 0.113(6) -0.005(4) -0.025(5) 0.003(4)
C12 0.114(6) 0.048(5) 0.101(5) 0.007(4) -0.003(5) -0.004(4)
C13 0.080(4) 0.057(4) 0.094(5) -0.001(4) 0.006(4) -0.003(4)
C14 0.044(3) 0.050(4) 0.067(4) 0.001(3) 0.000(3) -0.003(3)
C15 0.054(3) 0.052(4) 0.073(4) -0.005(3) -0.001(3) -0.009(3)
C16 0.044(3) 0.053(4) 0.064(4) 0.006(3) -0.002(3) -0.003(3)
C17 0.044(3) 0.065(4) 0.077(4) 0.004(3) 0.003(3) -0.008(3)
C18 0.057(4) 0.057(4) 0.071(4) 0.008(4) -0.006(3) -0.001(3)
C19 0.055(4) 0.054(4) 0.056(4) 0.004(3) -0.007(3) 0.000(3)
C20 0.052(3) 0.074(5) 0.054(4) 0.000(3) 0.003(3) 0.001(3)
C21 0.065(4) 0.083(6) 0.062(4) -0.002(4) 0.002(3) -0.003(4)
C22 0.182(9) 0.062(5) 0.161(8) 0.021(5) 0.001(7) -0.004(5)
C23 0.060(4) 0.094(5) 0.068(4) -0.011(4) -0.008(3) -0.001(4)
C24 0.062(4) 0.075(5) 0.072(4) -0.010(4) -0.012(4) -0.002(4)
C25 0.073(5) 0.100(6) 0.086(5) -0.016(5) -0.002(4) -0.002(4)
C26 0.081(6) 0.108(8) 0.125(7) -0.031(6) -0.008(5) 0.009(5)
C27 0.119(8) 0.095(7) 0.123(8) -0.032(6) -0.032(6) 0.013(6)
C28 0.123(7) 0.087(6) 0.082(5) 0.001(5) -0.014(5) -0.031(5)
C29 0.085(5) 0.089(6) 0.084(5) -0.008(5) 0.001(4) -0.012(5)
F1 0.068(2) 0.064(2) 0.080(2) 0.0069(17) 0.0159(18) 0.0145(17)
F2 0.095(2) 0.075(2) 0.077(2) 0.0031(18) -0.027(2) -0.015(2)
N1 0.040(2) 0.039(3) 0.090(3) 0.011(2) 0.000(2) 0.003(2)
N2 0.043(2) 0.054(3) 0.069(3) 0.008(3) 0.002(2) -0.003(2)
N3 0.068(3) 0.064(4) 0.125(5) 0.022(3) 0.027(3) 0.009(3)
N4 0.051(3) 0.067(4) 0.144(5) 0.021(4) 0.027(3) 0.012(3)
N5 0.048(3) 0.051(3) 0.073(3) 0.012(3) 0.001(3) -0.004(2)
N6 0.042(2) 0.070(3) 0.055(3) 0.006(2) 0.001(2) -0.002(2)
O1 0.0402(19) 0.042(2) 0.091(3) 0.005(2) 0.000(2) -0.0038(17)
O2 0.039(2) 0.060(3) 0.128(4) 0.008(2) -0.001(2) 0.0051(19)
O3 0.0394(19) 0.075(3) 0.080(3) 0.005(2) 0.009(2) -0.0010(19)
O4 0.041(2) 0.094(3) 0.084(3) 0.020(2) 0.002(2) -0.003(2)
O5 0.121(4) 0.115(4) 0.131(4) 0.003(3) -0.059(4) 0.029(4)
O6 0.101(4) 0.073(4) 0.131(4) 0.009(3) -0.024(3) -0.003(3)

loop_
_atom_type_symbol
_atom_type_description
_atom_type_scat_dispersion_real
_atom_type_scat_dispersion_imag
_atom_type_scat_source
C C 0.0181 0.0091 'International Tables Vol C Tables 4.2.6.8 and 6.1.1.4'
H H 0.0000 0.0000 'International Tables Vol C Tables 4.2.6.8 and 6.1.1.4'
F F 0.0727 0.0534 'International Tables Vol C Tables 4.2.6.8 and 6.1.1.4'
N N 0.0311 0.0180 'International Tables Vol C Tables 4.2.6.8 and 6.1.1.4'
O O 0.0492 0.0322 'International Tables Vol C Tables 4.2.6.8 and 6.1.1.4'

loop_
_geom_angle_atom_site_label_1
_geom_angle_atom_site_label_2
_geom_angle_atom_site_label_3
_geom_angle
H1A C1 H1B 109.5
H1A C1 H1C 109.5
H1B C1 H1C 109.5
C3 C1 H1A 109.5
C3 C1 H1B 109.5
C3 C1 H1C 109.5
H2A C2 H2B 109.5
H2A C2 H2C 109.5
H2B C2 H2C 109.5
C3 C2 H2A 109.5
C3 C2 H2B 109.5
C3 C2 H2C 109.5
C1 C3 C2 110.8(5)
C1 C3 C4 111.5(5)
C4 C3 C2 112.3(4)
O1 C3 C1 102.7(4)
O1 C3 C2 108.6(4)
O1 C3 C4 110.4(4)
C3 C4 H4A 109.5
C3 C4 H4B 109.5
C3 C4 H4C 109.5
H4A C4 H4B 109.5
H4A C4 H4C 109.5
H4B C4 H4C 109.5
O1 C5 N1 110.1(4)
O2 C5 N1 123.5(5)
O2 C5 O1 126.4(5)
C7 C6 H6A 108.4
C14 C6 H6A 108.4
C14 C6 C7 109.8(4)
N1 C6 H6A 108.4
N1 C6 C7 111.9(4)
N1 C6 C14 109.9(4)
C6 C7 H7A 109.2
C6 C7 H7B 109.2
H7A C7 H7B 107.9
C8 C7 C6 112.2(4)
C8 C7 H7A 109.2
C8 C7 H7B 109.2
C9 C8 C7 120.1(6)
C9 C8 C13 117.9(6)
C13 C8 C7 121.9(6)
C8 C9 H9 119.8
C8 C9 C10 120.4(7)
C10 C9 H9 119.8
C9 C10 H10 119.6
C11 C10 C9 120.9(7)
C11 C10 H10 119.6
C10 C11 H11 120.1
C10 C11 C12 119.8(7)
C12 C11 H11 120.1
C11 C12 H12 120.1
C11 C12 C13 119.8(7)
C13 C12 H12 120.1
C8 C13 C12 121.2(6)
C8 C13 H13 119.4
C12 C13 H13 119.4
N2 C14 C6 116.3(5)
O3 C14 C6 121.7(5)
O3 C14 N2 122.0(5)
H15A C15 H15B 107.7
C16 C15 H15A 108.9
C16 C15 H15B 108.9
N2 C15 H15A 108.9
N2 C15 H15B 108.9
N2 C15 C16 113.4(5)
C17 C16 C15 130.4(5)
N3 C16 C15 122.3(5)
N3 C16 C17 107.3(5)
C16 C17 H17 127.0
N5 C17 C16 106.0(5)
N5 C17 H17 127.0
F1 C18 C19 112.7(5)
F1 C18 F2 107.3(5)
F1 C18 N5 107.1(5)
F2 C18 C19 108.7(5)
F2 C18 N5 108.8(5)
N5 C18 C19 112.1(5)
N6 C19 C18 114.8(5)
O4 C19 C18 119.4(5)
O4 C19 N6 125.7(5)
C21 C20 H20 107.5
C21 C20 C23 111.6(5)
C23 C20 H20 107.5
N6 C20 H20 107.5
N6 C20 C21 111.3(4)
N6 C20 C23 111.1(5)
O5 C21 C20 126.3(7)
O5 C21 O6 123.1(7)
O6 C21 C20 110.6(6)
H22A C22 H22B 109.5
H22A C22 H22C 109.5
H22B C22 H22C 109.5
O6 C22 H22A 109.5
O6 C22 H22B 109.5
O6 C22 H22C 109.5
C20 C23 H23A 109.2
C20 C23 H23B 109.2
H23A C23 H23B 107.9
C24 C23 C20 112.2(5)
C24 C23 H23A 109.2
C24 C23 H23B 109.2
C25 C24 C23 121.8(7)
C29 C24 C23 120.6(7)
C29 C24 C25 117.6(7)
C24 C25 H25 119.5
C26 C25 C24 121.0(7)
C26 C25 H25 119.5
C25 C26 H26 119.9
C27 C26 C25 120.2(8)
C27 C26 H26 119.9
C26 C27 H27 119.8
C26 C27 C28 120.5(9)
C28 C27 H27 119.8
C27 C28 H28 120.7
C27 C28 C29 118.6(8)
C29 C28 H28 120.7
C24 C29 C28 122.2(7)
C24 C29 H29 118.9
C28 C29 H29 118.9
C5 N1 C6 120.7(4)
C5 N1 H1 119.6
C6 N1 H1 119.6
C14 N2 C15 122.1(4)
C14 N2 H2 118.9
C15 N2 H2 118.9
N4 N3 C16 109.8(5)
N3 N4 N5 106.9(5)
C17 N5 C18 129.8(5)
C17 N5 N4 110.0(4)
N4 N5 C18 119.9(5)
C19 N6 C20 121.7(5)
C19 N6 H6 119.1
C20 N6 H6 119.1
C5 O1 C3 120.6(4)
C21 O6 C22 116.8(6)

loop_
_geom_bond_atom_site_label_1
_geom_bond_atom_site_label_2
_geom_bond_distance
C1 H1A 0.9600
C1 H1B 0.9600
C1 H1C 0.9600
C1 C3 1.500(6)
C2 H2A 0.9600
C2 H2B 0.9600
C2 H2C 0.9600
C2 C3 1.527(7)
C3 C4 1.515(7)
C3 O1 1.486(5)
C4 H4A 0.9600
C4 H4B 0.9600
C4 H4C 0.9600
C5 N1 1.347(6)
C5 O1 1.342(6)
C5 O2 1.217(5)
C6 H6A 0.9800
C6 C7 1.521(6)
C6 C14 1.515(7)
C6 N1 1.460(5)
C7 H7A 0.9700
C7 H7B 0.9700
C7 C8 1.512(7)
C8 C9 1.380(7)
C8 C13 1.382(7)
C9 H9 0.9300
C9 C10 1.392(8)
C10 H10 0.9300
C10 C11 1.354(9)
C11 H11 0.9300
C11 C12 1.370(8)
C12 H12 0.9300
C12 C13 1.388(7)
C13 H13 0.9300
C14 N2 1.342(6)
C14 O3 1.228(5)
C15 H15A 0.9700
C15 H15B 0.9700
C15 C16 1.483(7)
C15 N2 1.450(6)
C16 C17 1.365(6)
C16 N3 1.363(6)
C17 H17 0.9300
C17 N5 1.347(6)
C18 C19 1.532(7)
C18 F1 1.351(6)
C18 F2 1.352(6)
C18 N5 1.435(6)
C19 N6 1.337(6)
C19 O4 1.213(6)
C20 H20 0.9800
C20 C21 1.522(8)
C20 C23 1.533(7)
C20 N6 1.450(6)
C21 O5 1.175(7)
C21 O6 1.309(7)
C22 H22A 0.9600
C22 H22B 0.9600
C22 H22C 0.9600
C22 O6 1.455(7)
C23 H23A 0.9700
C23 H23B 0.9700
C23 C24 1.487(7)
C24 C25 1.382(8)
C24 C29 1.377(8)
C25 H25 0.9300
C25 C26 1.371(9)
C26 H26 0.9300
C26 C27 1.367(10)
C27 H27 0.9300
C27 C28 1.370(10)
C28 H28 0.9300
C28 C29 1.383(9)
C29 H29 0.9300
N1 H1 0.8600
N2 H2 0.8600
N3 N4 1.309(6)
N4 N5 1.356(5)
N6 H6 0.8600

loop_
_geom_torsion_atom_site_label_1
_geom_torsion_atom_site_label_2
_geom_torsion_atom_site_label_3
_geom_torsion_atom_site_label_4
_geom_torsion
C1 C3 O1 C5 179.7(5)
C2 C3 O1 C5 -62.8(6)
C4 C3 O1 C5 60.8(6)
C6 C7 C8 C9 79.7(6)
C6 C7 C8 C13 -97.8(6)
C6 C14 N2 C15 175.1(4)
C7 C6 C14 N2 -127.5(5)
C7 C6 C14 O3 50.9(7)
C7 C6 N1 C5 140.9(5)
C7 C8 C9 C10 -178.4(6)
C7 C8 C13 C12 178.9(5)
C8 C9 C10 C11 0.0(10)
C9 C8 C13 C12 1.4(9)
C9 C10 C11 C12 0.2(10)
C10 C11 C12 C13 0.4(10)
C11 C12 C13 C8 -1.2(9)
C13 C8 C9 C10 -0.7(9)
C14 C6 C7 C8 58.8(6)
C14 C6 N1 C5 -96.8(6)
C15 C16 C17 N5 -179.0(6)
C15 C16 N3 N4 178.7(5)
C16 C15 N2 C14 -73.9(6)
C16 C17 N5 C18 174.9(5)
C16 C17 N5 N4 0.8(6)
C16 N3 N4 N5 0.5(7)
C17 C16 N3 N4 0.0(7)
C18 C19 N6 C20 -170.2(5)
C19 C18 N5 C17 -118.8(6)
C19 C18 N5 N4 54.7(7)
C20 C21 O6 C22 174.0(5)
C20 C23 C24 C25 -81.5(7)
C20 C23 C24 C29 97.7(7)
C21 C20 C23 C24 175.1(5)
C21 C20 N6 C19 -108.5(6)
C23 C20 C21 O5 9.1(8)
C23 C20 C21 O6 -169.9(5)
C23 C20 N6 C19 126.5(5)
C23 C24 C25 C26 177.3(6)
C23 C24 C29 C28 -178.3(6)
C24 C25 C26 C27 2.0(10)
C25 C24 C29 C28 0.9(9)
C25 C26 C27 C28 -0.9(11)
C26 C27 C28 C29 -0.1(11)
C27 C28 C29 C24 0.1(10)
C29 C24 C25 C26 -1.9(9)
F1 C18 C19 N6 -24.1(7)
F1 C18 C19 O4 159.1(5)
F1 C18 N5 C17 5.3(8)
F1 C18 N5 N4 178.8(5)
F2 C18 C19 N6 -143.0(5)
F2 C18 C19 O4 40.2(7)
F2 C18 N5 C17 121.0(6)
F2 C18 N5 N4 -65.5(7)
N1 C5 O1 C3 -179.5(4)
N1 C6 C7 C8 -178.9(5)
N1 C6 C14 N2 109.0(5)
N1 C6 C14 O3 -72.7(6)
N2 C15 C16 C17 -75.9(7)
N2 C15 C16 N3 105.8(6)
N3 C16 C17 N5 -0.5(6)
N3 N4 N5 C17 -0.8(7)
N3 N4 N5 C18 -175.5(5)
N5 C18 C19 N6 96.8(6)
N5 C18 C19 O4 -80.0(7)
N6 C20 C21 O5 -115.7(7)
N6 C20 C21 O6 65.3(6)
N6 C20 C23 C24 -60.0(6)
O1 C5 N1 C6 174.5(4)
O2 C5 N1 C6 -6.1(9)
O2 C5 O1 C3 1.2(9)
O3 C14 N2 C15 -3.3(8)
O4 C19 N6 C20 6.4(8)
O5 C21 O6 C22 -5.0(10)
